data_7236258
loop_
_publ_author_name
'Sharma, Chiranjeev'
'Singh, Ashawani K.'
'Joy, Jyothish'
'Jemmis, Eluvathingal D.'
'Awasthi, Satish K.'

_publ_section_title
;
 Experimental and theoretical study of intramolecular O&#x22EF;O
 interaction in structurally rigid \b-keto carboxylic esters
;
_journal_issue 94
_journal_name_full 'RSC Advances'
_journal_page_first 91689
_journal_paper_doi 10.1039/C6RA20483J
_journal_volume 6
_journal_year 2016
_chemical_formula_moiety 'C14 H15 Cl2 N1 O4'
_chemical_formula_sum 'C14 H15 Cl2 N O4'
_chemical_formula_weight 332.17
_space_group_IT_number 14
_space_group_name_Hall '-P 2ybc'
_space_group_name_H-M_alt 'P 1 21/c 1'
_symmetry_cell_setting monoclinic
_symmetry_space_group_name_Hall '-P 2ybc'
_symmetry_space_group_name_H-M 'P 1 21/c 1'
_atom_sites_solution_hydrogens geom
_atom_sites_solution_primary direct
_atom_sites_solution_secondary difmap
_audit_creation_method SHELXL-97
_audit_update_record
;
2012-12-20 deposited with the CCDC.
2016-09-19 downloaded from the CCDC.
;
_cell_angle_alpha 90.00
_cell_angle_beta 101.022(7)
_cell_angle_gamma 90.00
_cell_formula_units_Z 4
_cell_length_a 14.5283(9)
_cell_length_b 6.1794(4)
_cell_length_c 17.9542(14)
_cell_measurement_reflns_used 4227
_cell_measurement_temperature 293(2)
_cell_measurement_theta_max 28.9222
_cell_measurement_theta_min 3.2740
_cell_volume 1582.13(19)
_computing_structure_refinement 'SHELXL-97 (Sheldrick, 1997)'
_computing_structure_solution 'SHELXS-97 (Sheldrick, 1990)'
_diffrn_ambient_temperature 293(2)
_diffrn_measured_fraction_theta_full 0.998
_diffrn_measured_fraction_theta_max 0.998
_diffrn_radiation_monochromator graphite
_diffrn_radiation_source 'fine-focus sealed tube'
_diffrn_radiation_type MoK\a
_diffrn_radiation_wavelength 0.71073
_diffrn_reflns_av_R_equivalents 0.0206
_diffrn_reflns_av_sigmaI/netI 0.0202
_diffrn_reflns_limit_h_max 18
_diffrn_reflns_limit_h_min -17
_diffrn_reflns_limit_k_max 7
_diffrn_reflns_limit_k_min -7
_diffrn_reflns_limit_l_max 22
_diffrn_reflns_limit_l_min -22
_diffrn_reflns_number 12132
_diffrn_reflns_theta_full 26.37
_diffrn_reflns_theta_max 26.37
_diffrn_reflns_theta_min 3.31
_exptl_absorpt_coefficient_mu 0.424
_exptl_absorpt_correction_T_max 0.919
_exptl_absorpt_correction_T_min 0.903
_exptl_absorpt_correction_type multi-scan
_exptl_absorpt_process_details '(CrysAlis PRO; Oxford Diffraction, 2009)'
_exptl_crystal_colour Colourless
_exptl_crystal_density_diffrn 1.395
_exptl_crystal_density_method 'not measured'
_exptl_crystal_description cylindrical
_exptl_crystal_F_000 688
_exptl_crystal_size_max 0.24
_exptl_crystal_size_mid 0.23
_exptl_crystal_size_min 0.20
_refine_diff_density_max 0.304
_refine_diff_density_min -0.290
_refine_diff_density_rms 0.040
_refine_ls_extinction_method none
_refine_ls_goodness_of_fit_ref 0.824
_refine_ls_hydrogen_treatment constr
_refine_ls_matrix_type full
_refine_ls_number_parameters 190
_refine_ls_number_reflns 3236
_refine_ls_number_restraints 0
_refine_ls_restrained_S_all 0.824
_refine_ls_R_factor_all 0.0684
_refine_ls_R_factor_gt 0.0563
_refine_ls_shift/su_max 0.048
_refine_ls_shift/su_mean 0.030
_refine_ls_structure_factor_coef Fsqd
_refine_ls_weighting_details 'calc w=1/[\s^2^(Fo^2^)+(0.1573P)^2^+1.1559P] where P=(Fo^2^+2Fc^2^)/3'
_refine_ls_weighting_scheme calc
_refine_ls_wR_factor_gt 0.1889
_refine_ls_wR_factor_ref 0.2059
_reflns_number_gt 2662
_reflns_number_total 3241
_reflns_threshold_expression >2sigma(I)
_cod_data_source_file c6ra20483j2.cif
_cod_data_source_block shelxl
_cod_original_sg_symbol_H-M 'P 21/c'
_cod_original_formula_sum 'C14 H15 Cl2 N1 O4'
_cod_database_code 7236258

loop_
_symmetry_equiv_pos_as_xyz
'x, y, z'
'-x, y+1/2, -z+1/2'
'-x, -y, -z'
'x, -y-1/2, z-1/2'

loop_
_atom_site_label
_atom_site_type_symbol
_atom_site_fract_x
_atom_site_fract_y
_atom_site_fract_z
_atom_site_U_iso_or_equiv
_atom_site_adp_type
_atom_site_occupancy
_atom_site_symmetry_multiplicity
_atom_site_calc_flag
_atom_site_refinement_flags
Cl1 Cl 0.05294(5) 0.19244(16) 0.58011(6) 0.0861(4) Uani 1 1 d .
Cl2 Cl 0.25808(10) 0.81523(15) 0.48362(6) 0.1015(4) Uani 1 1 d .
O3 O 0.19082(12) -0.5133(3) 0.79574(11) 0.0545(5) Uani 1 1 d .
N N 0.23064(13) 0.0447(3) 0.67323(11) 0.0460(5) Uani 1 1 d .
H0 H 0.1745 -0.0021 0.6716 0.055 Uiso 1 1 calc .
O2 O 0.36825(14) -0.5218(4) 0.83423(14) 0.0803(7) Uani 1 1 d .
O4 O 0.12528(14) -0.2534(4) 0.71855(14) 0.0740(7) Uani 1 1 d .
C13 C 0.1652(2) 0.4986(4) 0.54026(15) 0.0581(7) Uani 1 1 d .
H13 H 0.1112 0.5557 0.5104 0.070 Uiso 1 1 calc R
C6 C 0.19490(16) -0.3367(4) 0.75487(14) 0.0454(6) Uani 1 1 d .
C12 C 0.2504(2) 0.5922(4) 0.54151(16) 0.0596(7) Uani 1 1 d .
C7 C 0.28928(16) -0.2494(4) 0.75703(13) 0.0451(6) Uani 1 1 d .
C8 C 0.29939(16) -0.0659(4) 0.71660(13) 0.0465(6) Uani 1 1 d .
H8 H 0.3600 -0.0135 0.7197 0.056 Uiso 1 1 calc R
C3 C 0.37776(18) -0.3427(5) 0.79758(17) 0.0578(7) Uani 1 1 d .
C9 C 0.23992(16) 0.2286(4) 0.63011(13) 0.0420(5) Uani 1 1 d .
C11 C 0.3302(2) 0.5104(5) 0.58619(17) 0.0642(8) Uani 1 1 d .
H11 H 0.3878 0.5764 0.5864 0.077 Uiso 1 1 calc R
O1 O 0.45337(16) -0.2658(6) 0.7970(2) 0.1141(12) Uani 1 1 d .
C14 C 0.16067(18) 0.3169(4) 0.58444(15) 0.0494(6) Uani 1 1 d .
C5 C 0.0987(2) -0.6015(6) 0.79723(19) 0.0663(8) Uani 1 1 d .
H5A H 0.0705 -0.6570 0.7476 0.080 Uiso 1 1 calc R
H5B H 0.0582 -0.4897 0.8111 0.080 Uiso 1 1 calc R
C2 C 0.4507(2) -0.6240(8) 0.8770(3) 0.0998(14) Uani 1 1 d .
H2A H 0.4915 -0.5170 0.9059 0.120 Uiso 1 1 calc R
H2B H 0.4852 -0.6974 0.8431 0.120 Uiso 1 1 calc R
C10 C 0.32508(19) 0.3312(4) 0.63053(16) 0.0542(6) Uani 1 1 d .
H10 H 0.3793 0.2779 0.6612 0.065 Uiso 1 1 calc R
C4 C 0.1104(3) -0.7773(7) 0.8537(2) 0.0844(11) Uani 1 1 d .
H4A H 0.0503 -0.8390 0.8558 0.127 Uiso 1 1 calc R
H4B H 0.1380 -0.7205 0.9027 0.127 Uiso 1 1 calc R
H4C H 0.1505 -0.8870 0.8395 0.127 Uiso 1 1 calc R
C1 C 0.4186(3) -0.7807(9) 0.9283(3) 0.1184(19) Uani 1 1 d .
H1A H 0.4717 -0.8537 0.9576 0.178 Uiso 1 1 calc R
H1B H 0.3778 -0.8847 0.8990 0.178 Uiso 1 1 calc R
H1C H 0.3852 -0.7058 0.9617 0.178 Uiso 1 1 calc R

loop_
_atom_site_aniso_label
_atom_site_aniso_U_11
_atom_site_aniso_U_22
_atom_site_aniso_U_33
_atom_site_aniso_U_23
_atom_site_aniso_U_13
_atom_site_aniso_U_12
Cl1 0.0422(4) 0.1010(7) 0.1062(7) 0.0468(5) -0.0082(4) -0.0051(4)
Cl2 0.1432(10) 0.0669(6) 0.1002(8) 0.0297(5) 0.0377(7) -0.0130(6)
O3 0.0396(9) 0.0593(11) 0.0623(11) 0.0136(9) 0.0040(7) 0.0016(8)
N 0.0371(10) 0.0486(11) 0.0502(11) 0.0067(9) 0.0027(8) 0.0021(8)
O2 0.0425(11) 0.0927(16) 0.1020(16) 0.0512(14) 0.0048(10) 0.0162(10)
O4 0.0377(10) 0.0787(13) 0.0985(16) 0.0359(13) -0.0050(10) 0.0041(9)
C13 0.0641(17) 0.0548(15) 0.0539(15) 0.0114(12) 0.0076(12) 0.0088(13)
C6 0.0407(12) 0.0487(13) 0.0458(13) 0.0018(10) 0.0055(10) 0.0063(10)
C12 0.083(2) 0.0459(14) 0.0532(15) 0.0023(11) 0.0207(14) -0.0048(13)
C7 0.0364(12) 0.0525(13) 0.0454(12) 0.0046(10) 0.0052(9) 0.0074(10)
C8 0.0359(11) 0.0556(14) 0.0465(12) 0.0010(10) 0.0040(9) 0.0053(10)
C3 0.0405(14) 0.0682(17) 0.0626(16) 0.0165(13) 0.0046(11) 0.0085(12)
C9 0.0425(12) 0.0409(11) 0.0423(12) -0.0028(9) 0.0074(9) 0.0007(9)
C11 0.0644(17) 0.0608(16) 0.0696(18) -0.0065(14) 0.0183(14) -0.0220(14)
O1 0.0384(12) 0.124(2) 0.168(3) 0.077(2) -0.0108(14) -0.0009(13)
C14 0.0432(13) 0.0533(14) 0.0499(13) 0.0048(11) 0.0046(10) 0.0025(10)
C5 0.0455(15) 0.0757(19) 0.0748(19) 0.0141(16) 0.0045(13) -0.0081(13)
C2 0.0544(19) 0.133(3) 0.111(3) 0.069(3) 0.0115(18) 0.038(2)
C10 0.0439(13) 0.0566(15) 0.0601(15) -0.0001(12) 0.0052(11) -0.0046(11)
C4 0.070(2) 0.087(2) 0.092(2) 0.030(2) 0.0045(18) -0.0128(18)
C1 0.102(3) 0.141(4) 0.120(3) 0.079(3) 0.043(3) 0.056(3)

loop_
_atom_type_symbol
_atom_type_description
_atom_type_scat_dispersion_real
_atom_type_scat_dispersion_imag
_atom_type_scat_source
C C 0.0033 0.0016 'International Tables Vol C Tables 4.2.6.8 and 6.1.1.4'
H H 0.0000 0.0000 'International Tables Vol C Tables 4.2.6.8 and 6.1.1.4'
O O 0.0106 0.0060 'International Tables Vol C Tables 4.2.6.8 and 6.1.1.4'
Cl Cl 0.1484 0.1585 'International Tables Vol C Tables 4.2.6.8 and 6.1.1.4'
N N 0.0061 0.0033 'International Tables Vol C Tables 4.2.6.8 and 6.1.1.4'

loop_
_geom_angle_atom_site_label_1
_geom_angle_atom_site_label_2
_geom_angle_atom_site_label_3
_geom_angle
C6 O3 C5 117.4(2)
C8 N C9 126.9(2)
C8 N H0 116.5
C9 N H0 116.5
C3 O2 C2 118.8(3)
C12 C13 C14 118.5(3)
C12 C13 H13 120.7
C14 C13 H13 120.8
O4 C6 O3 121.9(2)
O4 C6 C7 122.6(2)
O3 C6 C7 115.4(2)
C13 C12 C11 121.1(3)
C13 C12 Cl2 119.1(2)
C11 C12 Cl2 119.8(2)
C8 C7 C3 114.5(2)
C8 C7 C6 119.0(2)
C3 C7 C6 126.4(2)
N C8 C7 126.2(2)
N C8 H8 116.9
C7 C8 H8 116.9
O1 C3 O2 121.6(2)
O1 C3 C7 123.9(3)
O2 C3 C7 114.5(2)
C14 C9 C10 117.4(2)
C14 C9 N 119.3(2)
C10 C9 N 123.3(2)
C10 C11 C12 120.1(3)
C10 C11 H11 119.9
C12 C11 H11 119.9
C9 C14 C13 122.1(2)
C9 C14 Cl1 119.43(19)
C13 C14 Cl1 118.4(2)
O3 C5 C4 107.7(2)
O3 C5 H5A 110.2
C4 C5 H5A 110.2
O3 C5 H5B 110.2
C4 C5 H5B 110.2
H5A C5 H5B 108.5
O2 C2 C1 106.9(3)
O2 C2 H2A 110.3
C1 C2 H2A 110.3
O2 C2 H2B 110.4
C1 C2 H2B 110.4
H2A C2 H2B 108.6
C11 C10 C9 120.8(3)
C11 C10 H10 119.6
C9 C10 H10 119.6
C5 C4 H4A 109.5
C5 C4 H4B 109.5
H4A C4 H4B 109.5
C5 C4 H4C 109.5
H4A C4 H4C 109.5
H4B C4 H4C 109.5
C2 C1 H1A 109.5
C2 C1 H1B 109.5
H1A C1 H1B 109.5
C2 C1 H1C 109.5
H1A C1 H1C 109.5
H1B C1 H1C 109.5

loop_
_geom_bond_atom_site_label_1
_geom_bond_atom_site_label_2
_geom_bond_distance
Cl1 C14 1.732(3)
Cl2 C12 1.742(3)
O3 C6 1.322(3)
O3 C5 1.450(3)
N C8 1.332(3)
N C9 1.396(3)
N H0 0.8601
O2 C3 1.309(3)
O2 C2 1.440(3)
O4 C6 1.209(3)
C13 C12 1.363(4)
C13 C14 1.384(4)
C13 H13 0.9300
C6 C7 1.467(3)
C12 C11 1.374(5)
C7 C8 1.369(4)
C7 C3 1.469(3)
C8 H8 0.9300
C3 O1 1.198(4)
C9 C14 1.391(3)
C9 C10 1.389(3)
C11 C10 1.374(4)
C11 H11 0.9300
C5 C4 1.474(5)
C5 H5A 0.9700
C5 H5B 0.9700
C2 C1 1.473(6)
C2 H2A 0.9700
C2 H2B 0.9700
C10 H10 0.9300
C4 H4A 0.9600
C4 H4B 0.9600
C4 H4C 0.9600
C1 H1A 0.9600
C1 H1B 0.9600
C1 H1C 0.9600

loop_
_geom_torsion_atom_site_label_1
_geom_torsion_atom_site_label_2
_geom_torsion_atom_site_label_3
_geom_torsion_atom_site_label_4
_geom_torsion
C5 O3 C6 O4 -1.6(4)
C5 O3 C6 C7 178.1(2)
C14 C13 C12 C11 -0.8(4)
C14 C13 C12 Cl2 177.7(2)
O4 C6 C7 C8 0.2(4)
O3 C6 C7 C8 -179.5(2)
O4 C6 C7 C3 -178.1(3)
O3 C6 C7 C3 2.1(4)
C9 N C8 C7 -178.2(2)
C3 C7 C8 N 177.6(2)
C6 C7 C8 N -0.9(4)
C2 O2 C3 O1 2.2(6)
C2 O2 C3 C7 -178.9(3)
C8 C7 C3 O1 1.0(5)
C6 C7 C3 O1 179.3(3)
C8 C7 C3 O2 -177.9(3)
C6 C7 C3 O2 0.5(4)
C8 N C9 C14 176.3(2)
C8 N C9 C10 -4.1(4)
C13 C12 C11 C10 0.1(5)
Cl2 C12 C11 C10 -178.3(2)
C10 C9 C14 C13 0.5(4)
N C9 C14 C13 -179.9(2)
C10 C9 C14 Cl1 178.6(2)
N C9 C14 Cl1 -1.8(3)
C12 C13 C14 C9 0.5(4)
C12 C13 C14 Cl1 -177.7(2)
C6 O3 C5 C4 -172.5(3)
C3 O2 C2 C1 164.3(4)
C12 C11 C10 C9 0.9(4)
C14 C9 C10 C11 -1.2(4)
N C9 C10 C11 179.2(2)
